data_4116237
loop_
_publ_author_name
'Raquel Garcia'
'Ant\'onio Paulo'
'\^Angela Domingos'
'Isabel Santos'
'Kirstin Ortner'
'Roger Alberto'

_publ_section_title
;
 Re and Tc Complexes Containing B-H...M Agostic Interactions as Building
 Blocks for the Design of Radiopharmaceuticals
;
_journal_name_full 'Journal of the American Chemical Society'
_journal_page_first 11240
_journal_page_last 11241
_journal_paper_doi 10.1021/ja002652t
_journal_volume 122
_journal_year 2000
_chemical_formula_moiety '[Re{H2B(timMe)2}(CO)3(imzH)] (4). THF '
_chemical_formula_sum 'C18 H24 B N6 O4 Re S2'
_chemical_formula_weight 649.56
_chemical_name_systematic
; 
 ? 
;
_space_group_IT_number 2
_symmetry_cell_setting triclinic
_symmetry_space_group_name_Hall '-P 1'
_symmetry_space_group_name_H-M 'P -1'
_atom_sites_solution_hydrogens riding
_atom_sites_solution_primary direct
_atom_sites_solution_secondary difmap
_audit_creation_method SHELXL
_cell_angle_alpha 89.648(13)
_cell_angle_beta 89.426(12)
_cell_angle_gamma 65.78(2)
_cell_formula_units_Z 2
_cell_length_a 10.244(3)
_cell_length_b 11.045(3)
_cell_length_c 11.770(2)
_cell_measurement_reflns_used 25
_cell_measurement_temperature 293(2)
_cell_measurement_theta_max 22.7
_cell_measurement_theta_min 13.5
_cell_volume 1214.4(6)
_computing_cell_refinement 'CAD4 software (Enraf-Nonius, 1989)'
_computing_data_collection 'CAD4 software (Enraf-Nonius, 1989)'
_computing_data_reduction 'process-MOLEN (Fair, 1990)'
_computing_molecular_graphics 'ORTEP (Johnson, 1976)'
_computing_structure_refinement 'SHELXL-93 (Sheldrick, 1993)'
_computing_structure_solution 'SHELXS-86 (Sheldrick, 1990)'
_diffrn_ambient_temperature 293(2)
_diffrn_measurement_device CAD4-Enraf-Nonius
_diffrn_measurement_method '\w/2\q scans'
_diffrn_radiation_monochromator graphite
_diffrn_radiation_source 'fine-focus sealed tube'
_diffrn_radiation_type MoK\a
_diffrn_radiation_wavelength 0.71073
_diffrn_reflns_av_R_equivalents 0.0559
_diffrn_reflns_av_sigmaI/netI 0.1104
_diffrn_reflns_limit_h_max 11
_diffrn_reflns_limit_h_min 0
_diffrn_reflns_limit_k_max 12
_diffrn_reflns_limit_k_min -11
_diffrn_reflns_limit_l_max 12
_diffrn_reflns_limit_l_min -12
_diffrn_reflns_number 3598
_diffrn_reflns_theta_max 23.04
_diffrn_reflns_theta_min 1.73
_diffrn_standards_decay_% 0.1
_diffrn_standards_interval_time 60
_diffrn_standards_number 3
_exptl_absorpt_coefficient_mu 5.211
_exptl_absorpt_correction_T_max 0.816
_exptl_absorpt_correction_T_min 0.498
_exptl_absorpt_correction_type 'empirical via psi-scan North et al (1968)'
_exptl_crystal_colour white
_exptl_crystal_density_diffrn 1.776
_exptl_crystal_description plate
_exptl_crystal_F_000 636
_exptl_crystal_size_max 0.29
_exptl_crystal_size_mid 0.20
_exptl_crystal_size_min 0.07
_refine_diff_density_max 1.318
_refine_diff_density_min -0.853
_refine_diff_density_rms 0.184
_refine_ls_extinction_method none
_refine_ls_goodness_of_fit_all 1.074
_refine_ls_goodness_of_fit_obs 1.097
_refine_ls_hydrogen_treatment geom
_refine_ls_matrix_type full
_refine_ls_number_parameters 265
_refine_ls_number_reflns 3033
_refine_ls_number_restraints 2
_refine_ls_restrained_S_all 1.291
_refine_ls_restrained_S_obs 1.097
_refine_ls_R_factor_all 0.1149
_refine_ls_R_factor_obs 0.0677
_refine_ls_shift/esd_max 0.000
_refine_ls_shift/esd_mean 0.000
_refine_ls_structure_factor_coef Fsqd
_refine_ls_weighting_details 'w=1/[\s^2^(Fo^2^)+(0.0536P)^2^+3.8712P] where P=(Fo^2^+2Fc^2^)/3'
_refine_ls_weighting_scheme calc
_refine_ls_wR_factor_all 0.1769
_refine_ls_wR_factor_obs 0.1243
_reflns_number_observed 2376
_reflns_number_total 3376
_reflns_observed_criterion >2sigma(I)
_cod_data_source_file ja002652t_3.cif
_cod_data_source_block C18H24BN6O4ReS2
_cod_depositor_comments
;
The following automatic conversions were performed:

'_refine_ls_weighting_scheme' value 'calc
w=1/[\s^2^(Fo^2^)+(0.0536P)^2^+3.8712P] where P=(Fo^2^+2Fc^2^)/3' was
changed to 'calc'. New tag '_refine_ls_weighting_details' was
created. The value of the new tag was set to
'w=1/[\s^2^(Fo^2^)+(0.0536P)^2^+3.8712P] where P=(Fo^2^+2Fc^2^)/3'.

Automatic conversion script
Id: cif_fix_values 3143 2015-03-26 13:38:13Z robertas 
;
_cod_original_cell_volume 1214.4(5)
_cod_database_code 4116237

loop_
_symmetry_equiv_pos_as_xyz
'x, y, z'
'-x, -y, -z'

loop_
_atom_site_aniso_label
_atom_site_aniso_U_11
_atom_site_aniso_U_22
_atom_site_aniso_U_33
_atom_site_aniso_U_23
_atom_site_aniso_U_13
_atom_site_aniso_U_12
Re1 0.0443(5) 0.0498(5) 0.0428(4) -0.0067(3) 0.0091(3) -0.0219(4)
S1 0.061(3) 0.050(3) 0.044(2) -0.009(2) 0.014(2) -0.026(3)
S2 0.055(3) 0.052(3) 0.053(3) 0.001(2) 0.001(2) -0.019(3)
O1 0.075(11) 0.091(12) 0.082(10) 0.031(8) -0.030(8) -0.029(10)
O2 0.069(9) 0.096(11) 0.075(9) -0.036(8) 0.040(8) -0.043(9)
O3 0.101(12) 0.067(10) 0.097(10) -0.015(8) 0.025(9) -0.052(10)
N1 0.036(9) 0.049(10) 0.054(8) 0.005(7) 0.001(7) -0.021(8)
N2 0.072(12) 0.098(14) 0.048(9) -0.019(9) 0.012(8) -0.047(11)
N3 0.040(9) 0.056(10) 0.046(8) -0.006(7) -0.010(7) -0.024(8)
N4 0.046(10) 0.051(10) 0.055(9) -0.002(8) 0.002(8) -0.005(9)
N5 0.047(10) 0.064(11) 0.036(8) 0.007(7) 0.004(7) 0.000(9)
N6 0.048(10) 0.087(12) 0.049(9) 0.017(9) 0.009(8) -0.018(9)
C1 0.058(13) 0.057(13) 0.041(10) -0.004(9) 0.005(9) -0.032(11)
C2 0.051(12) 0.046(12) 0.059(11) 0.006(9) -0.001(10) -0.011(10)
C3 0.076(15) 0.068(15) 0.063(12) -0.008(10) 0.016(11) -0.037(13)
C4 0.044(12) 0.057(13) 0.062(12) -0.007(10) 0.010(10) -0.026(11)
C5 0.091(17) 0.073(16) 0.042(11) -0.028(11) 0.020(11) -0.024(14)
C6 0.105(19) 0.036(12) 0.066(13) -0.017(10) 0.016(13) -0.013(13)
C7 0.063(15) 0.079(16) 0.078(14) 0.007(12) -0.001(12) 0.006(13)
C8 0.055(13) 0.056(13) 0.049(10) -0.001(9) 0.009(9) -0.018(11)
C9 0.063(15) 0.083(17) 0.054(13) -0.009(11) 0.005(11) -0.004(13)
C10 0.063(15) 0.097(18) 0.046(12) 0.005(12) 0.014(10) -0.014(13)
C11 0.110(21) 0.106(20) 0.118(19) 0.048(16) 0.014(15) -0.064(18)
C12 0.060(13) 0.059(14) 0.068(12) -0.017(10) 0.020(10) -0.032(11)
C13 0.099(18) 0.065(15) 0.065(13) -0.033(11) 0.021(12) -0.035(14)
C14 0.069(14) 0.078(15) 0.050(11) -0.026(10) 0.033(10) -0.030(12)
B1 0.053(15) 0.101(19) 0.031(10) 0.001(11) 0.007(10) -0.048(15)

loop_
_atom_site_label
_atom_site_type_symbol
_atom_site_fract_x
_atom_site_fract_y
_atom_site_fract_z
_atom_site_U_iso_or_equiv
_atom_site_thermal_displace_type
_atom_site_occupancy
_atom_site_calc_flag
_atom_site_refinement_flags
Re1 Re 0.11843(8) 0.14006(8) 0.16987(6) 0.0448(3) Uani 1 d .
S1 S 0.2343(5) 0.3009(4) 0.1388(3) 0.0507(12) Uani 1 d .
S2 S 0.3420(5) -0.0113(5) 0.2738(4) 0.0545(12) Uani 1 d .
O1 O -0.1427(16) 0.3164(15) 0.0312(11) 0.084(5) Uani 1 d .
O2 O -0.0374(14) 0.2770(14) 0.3871(11) 0.077(4) Uani 1 d .
O3 O -0.0075(16) -0.0657(14) 0.2032(11) 0.083(4) Uani 1 d .
N1 N 0.2480(14) 0.0370(14) 0.0240(11) 0.045(4) Uani 1 d .
N2 N 0.3944(17) -0.0232(18) -0.1206(11) 0.069(5) Uani 1 d .
H2 H 0.4479(17) -0.0180(18) -0.1755(11) 0.082 Uiso 1 calc R
N3 N 0.2600(14) 0.3695(14) 0.3603(11) 0.046(3) Uani 1 d .
N4 N 0.0823(16) 0.5172(15) 0.2685(12) 0.056(4) Uani 1 d .
N5 N 0.3449(15) 0.1427(15) 0.4549(11) 0.057(4) Uani 1 d .
N6 N 0.2650(15) -0.0079(17) 0.4956(12) 0.065(4) Uani 1 d .
C1 C -0.0412(21) 0.2465(18) 0.0833(13) 0.050(5) Uani 1 d .
C2 C 0.0240(19) 0.2247(17) 0.3042(15) 0.055(5) Uani 1 d .
C3 C 0.0410(22) 0.0134(21) 0.1923(15) 0.067(6) Uani 1 d .
C4 C 0.1901(19) 0.3991(18) 0.2610(14) 0.053(5) Uani 1 d .
C5 C 0.1890(24) 0.4761(22) 0.4304(15) 0.072(6) Uani 1 d .
H5 H 0.2123(24) 0.4824(22) 0.5056(15) 0.086 Uiso 1 calc R
C6 C 0.0834(25) 0.5678(19) 0.3752(16) 0.074(6) Uani 1 d .
H6 H 0.0217(25) 0.6506(19) 0.4026(16) 0.089 Uiso 1 calc R
C7 C -0.0217(21) 0.5846(20) 0.1806(16) 0.085(7) Uani 1 d .
H7A H -0.0885(21) 0.6691(20) 0.2085(16) 0.127 Uiso 1 calc R
H7B H -0.0723(21) 0.5314(20) 0.1607(16) 0.127 Uiso 1 calc R
H7C H 0.0270(21) 0.5976(20) 0.1147(16) 0.127 Uiso 1 calc R
C8 C 0.3167(19) 0.0465(19) 0.4116(14) 0.055(5) Uani 1 d .
C9 C 0.3099(21) 0.1513(22) 0.5694(16) 0.075(6) Uani 1 d .
H9 H 0.3212(21) 0.2100(22) 0.6205(16) 0.090 Uiso 1 calc R
C10 C 0.2581(21) 0.0634(23) 0.5944(16) 0.075(6) Uani 1 d .
H10 H 0.2234(21) 0.0510(23) 0.6649(16) 0.090 Uiso 1 calc R
C11 C 0.2158(25) -0.1142(23) 0.4846(19) 0.105(9) Uani 1 d .
H11A H 0.1852(25) -0.1326(23) 0.5575(19) 0.157 Uiso 1 calc R
H11B H 0.2927(25) -0.1927(23) 0.4563(19) 0.157 Uiso 1 calc R
H11C H 0.1372(25) -0.0870(23) 0.4327(19) 0.157 Uiso 1 calc R
C12 C 0.2749(19) -0.0911(19) -0.0032(14) 0.060(5) Uani 1 d .
H12 H 0.2352(19) -0.1437(19) 0.0323(14) 0.072 Uiso 1 calc R
C13 C 0.3716(23) -0.1288(21) -0.0929(15) 0.076(6) Uani 1 d .
H13 H 0.4124(23) -0.2120(21) -0.1268(15) 0.092 Uiso 1 calc R
C14 C 0.3208(20) 0.0733(20) -0.0494(14) 0.066(6) Uani 1 d .
H14 H 0.3210(20) 0.1574(20) -0.0515(14) 0.079 Uiso 1 calc R
B1 B 0.3940(22) 0.2422(23) 0.3980(15) 0.056(6) Uani 1 d D
H1A H 0.4556(22) 0.2000(23) 0.3295(15) 0.068 Uiso 1 calc RD
H1B H 0.4532(22) 0.2682(23) 0.4530(15) 0.068 Uiso 1 calc RD
O1S O 0.3539(24) 0.4270(24) 0.7280(20) 0.168(8) Uiso 1 d .
C1S C 0.4067(36) 0.3702(34) 0.8371(26) 0.159(12) Uiso 1 d .
H1S1 H 0.4390(36) 0.2744(34) 0.8372(26) 0.191 Uiso 1 calc R
H1S2 H 0.3358(36) 0.4085(34) 0.8968(26) 0.191 Uiso 1 calc R
C2S C 0.5314(55) 0.4116(52) 0.8474(40) 0.251(23) Uiso 1 d .
H2S1 H 0.5261(55) 0.4545(52) 0.9200(40) 0.302 Uiso 1 calc R
H2S2 H 0.6214(55) 0.3338(52) 0.8435(40) 0.302 Uiso 1 calc R
C3S C 0.5256(56) 0.4883(53) 0.7699(44) 0.253(23) Uiso 1 d .
H3S1 H 0.6178(56) 0.4557(53) 0.7315(44) 0.304 Uiso 1 calc R
H3S2 H 0.5088(56) 0.5740(53) 0.8024(44) 0.304 Uiso 1 calc R
C4S C 0.4219(56) 0.5058(52) 0.6909(40) 0.256(23) Uiso 1 d .
H4S1 H 0.4643(56) 0.4781(52) 0.6162(40) 0.307 Uiso 1 calc R
H4S2 H 0.3548(56) 0.5983(52) 0.6871(40) 0.307 Uiso 1 calc R

loop_
_atom_type_symbol
_atom_type_description
_atom_type_scat_dispersion_real
_atom_type_scat_dispersion_imag
_atom_type_scat_source
H H 0.0000 0.0000 'International Tables Vol C Tables 4.2.6.8 and 6.1.1.4'
C C 0.0033 0.0016 'International Tables Vol C Tables 4.2.6.8 and 6.1.1.4'
N N 0.0061 0.0033 'International Tables Vol C Tables 4.2.6.8 and 6.1.1.4'
O O 0.0106 0.0060 'International Tables Vol C Tables 4.2.6.8 and 6.1.1.4'
B B 0.0013 0.0007 'International Tables Vol C Tables 4.2.6.8 and 6.1.1.4'
S S 0.1246 0.1234 'International Tables Vol C Tables 4.2.6.8 and 6.1.1.4'
Re Re -1.0185 7.2310 'International Tables Vol C Tables 4.2.6.8 and 6.1.1.4'

loop_
_geom_angle_atom_site_label_1
_geom_angle_atom_site_label_2
_geom_angle_atom_site_label_3
_geom_angle
C1 Re1 C2 90.5(7)
C1 Re1 C3 90.7(8)
C2 Re1 C3 88.4(8)
C1 Re1 N1 94.9(6)
C2 Re1 N1 174.1(7)
C3 Re1 N1 93.8(6)
C1 Re1 S1 91.4(5)
C2 Re1 S1 93.3(5)
C3 Re1 S1 177.2(6)
N1 Re1 S1 84.3(4)
C1 Re1 S2 176.0(5)
C2 Re1 S2 93.5(5)
C3 Re1 S2 89.3(6)
N1 Re1 S2 81.2(4)
S1 Re1 S2 88.4(2)
C4 S1 Re1 104.3(5)
C8 S2 Re1 104.9(6)
C14 N1 C12 105.4(14)
C14 N1 Re1 131.1(12)
C12 N1 Re1 123.4(10)
C13 N2 C14 108.2(16)
C4 N3 C5 105.9(15)
C4 N3 B1 130.5(14)
C5 N3 B1 123.7(15)
C4 N4 C6 108.5(16)
C4 N4 C7 126.7(16)
C6 N4 C7 124.8(17)
C8 N5 C9 107.6(17)
C8 N5 B1 130.9(14)
C9 N5 B1 121.3(18)
C8 N6 C10 106.9(17)
C8 N6 C11 127.4(17)
C10 N6 C11 125.5(17)
O1 C1 Re1 178.0(15)
O2 C2 Re1 178.6(16)
O3 C3 Re1 178.3(17)
N4 C4 N3 109.2(15)
N4 C4 S1 124.4(14)
N3 C4 S1 126.3(14)
C6 C5 N3 109.9(16)
C5 C6 N4 106.5(16)
N5 C8 N6 109.0(15)
N5 C8 S2 128.4(13)
N6 C8 S2 122.6(16)
C10 C9 N5 109.3(20)
C9 C10 N6 107.2(17)
N1 C12 C13 107.9(16)
N2 C13 C12 106.3(17)
N1 C14 N2 112.1(18)
N5 B1 N3 109.9(13)
C4S O1S C1S 110.6(31)
O1S C1S C2S 99.3(30)
C3S C2S C1S 109.3(50)
C2S C3S C4S 114.8(55)
C3S C4S O1S 105.2(41)

loop_
_geom_bond_atom_site_label_1
_geom_bond_atom_site_label_2
_geom_bond_distance
Re1 C1 1.88(2)
Re1 C2 1.89(2)
Re1 C3 1.89(2)
Re1 N1 2.178(13)
Re1 S1 2.532(4)
Re1 S2 2.535(5)
S1 C4 1.75(2)
S2 C8 1.72(2)
O1 C1 1.18(2)
O2 C2 1.17(2)
O3 C3 1.17(2)
N1 C14 1.30(2)
N1 C12 1.36(2)
N2 C13 1.32(2)
N2 C14 1.32(2)
N3 C4 1.34(2)
N3 C5 1.38(2)
N3 B1 1.57(2)
N4 C4 1.32(2)
N4 C6 1.38(2)
N4 C7 1.46(2)
N5 C8 1.32(2)
N5 C9 1.38(2)
N5 B1 1.53(2)
N6 C8 1.37(2)
N6 C10 1.39(2)
N6 C11 1.46(2)
C5 C6 1.31(2)
C9 C10 1.31(3)
C12 C13 1.38(2)
O1S C4S 1.39(5)
O1S C1S 1.44(3)
C1S C2S 1.53(5)
C2S C3S 1.23(5)
C3S C4S 1.37(5)
